data_7111401
loop_
_publ_author_name
'Kim, Dae Sung'
'Forster, Paul M.'
'Le Toquin, Ronan'
'Cheetham, Anthony K.'

_publ_section_title
;
 A thermally stable nanoporous nickel 5-sulfoisophthalate; crystal
 structure and adsorption properties
;
_journal_issue 19
_journal_name_full 'Chemical Communications'
_journal_page_first 2148
_journal_page_last 2149
_journal_paper_doi 10.1039/b408535c
_journal_year 2004
_chemical_formula_sum 'C16 H19 Na Ni3 O21 S2'
_chemical_formula_weight 810.52
_chemical_name_systematic
;
?
;
_space_group_IT_number 2
_symmetry_cell_setting triclinic
_symmetry_space_group_name_Hall '-P 1'
_symmetry_space_group_name_H-M 'P -1'
_atom_sites_solution_hydrogens geom
_atom_sites_solution_primary direct
_atom_sites_solution_secondary difmap
_audit_creation_method SHELXL-97
_cell_angle_alpha 74.884(3)
_cell_angle_beta 89.323(4)
_cell_angle_gamma 69.755(3)
_cell_formula_units_Z 2
_cell_length_a 9.833(2)
_cell_length_b 11.107(2)
_cell_length_c 12.615(3)
_cell_measurement_temperature 293(2)
_cell_volume 1243.2(5)
_computing_cell_refinement SMART
_computing_data_collection SMART
_computing_data_reduction SAINT
_computing_molecular_graphics 'DIAMOND 2.0'
_computing_structure_refinement 'SHELXL-97 (Sheldrick, 1997)'
_computing_structure_solution 'SHELXS-97 (Sheldrick, 1990)'
_diffrn_ambient_temperature 293(2)
_diffrn_measured_fraction_theta_full 0.894
_diffrn_measured_fraction_theta_max 0.894
_diffrn_measurement_device_type 'BRUKER SMART CCD'
_diffrn_measurement_method '/F AND/W SCANS'
_diffrn_radiation_monochromator graphite
_diffrn_radiation_source 'fine-focus sealed tube'
_diffrn_radiation_type MoK\a
_diffrn_radiation_wavelength 0.71073
_diffrn_reflns_av_R_equivalents 0.0206
_diffrn_reflns_av_sigmaI/netI 0.0343
_diffrn_reflns_limit_h_max 12
_diffrn_reflns_limit_h_min -12
_diffrn_reflns_limit_k_max 14
_diffrn_reflns_limit_k_min -14
_diffrn_reflns_limit_l_max 16
_diffrn_reflns_limit_l_min -16
_diffrn_reflns_number 9959
_diffrn_reflns_theta_full 28.30
_diffrn_reflns_theta_max 28.30
_diffrn_reflns_theta_min 1.68
_exptl_absorpt_coefficient_mu 1.268
_exptl_absorpt_correction_T_max 0.814177
_exptl_absorpt_correction_T_min 1.000000
_exptl_absorpt_correction_type multi-scan
_exptl_absorpt_process_details SADABS
_exptl_crystal_colour GREEN
_exptl_crystal_density_diffrn 2.166
_exptl_crystal_density_method 'not measured'
_exptl_crystal_description BLOCK
_exptl_crystal_F_000 820
_exptl_crystal_size_max 200
_exptl_crystal_size_mid 180
_exptl_crystal_size_min 150
_refine_diff_density_max 0.799
_refine_diff_density_min -0.646
_refine_diff_density_rms 0.104
_refine_ls_extinction_method none
_refine_ls_goodness_of_fit_ref 0.991
_refine_ls_hydrogen_treatment mixed
_refine_ls_matrix_type full
_refine_ls_number_parameters 415
_refine_ls_number_reflns 5513
_refine_ls_number_restraints 9
_refine_ls_restrained_S_all 0.992
_refine_ls_R_factor_all 0.0371
_refine_ls_R_factor_gt 0.0299
_refine_ls_shift/su_max 0.001
_refine_ls_shift/su_mean 0.000
_refine_ls_structure_factor_coef Fsqd
_refine_ls_weighting_details 'calc w==1/[\s^2^(Fo^2^)+(0.0530P)^2^+0.0000P] where P==(Fo^2^+2Fc^2^)/3'
_refine_ls_weighting_scheme calc
_refine_ls_wR_factor_gt 0.0790
_refine_ls_wR_factor_ref 0.0811
_reflns_number_gt 4633
_reflns_number_total 5513
_reflns_threshold_expression >2sigma(I)
_cod_data_source_file b408535csup1.cif
_cod_data_source_block datat
_cod_depositor_comments
;
The following automatic conversions were performed:

'_symmetry_cell_setting' value 'TRICLINIC' changed to 'triclinic'
according to /home/saulius/struct/CIF-dictionaries/cif_core.dic
dictionary named 'cif_core.dic' version 2.4.2 from
2011-04-26.

'_exptl_absorpt_correction_type' value 'MULTISCAN'
changed to 'multi-scan' according to
/home/saulius/struct/CIF-dictionaries/cif_core.dic dictionary named
'cif_core.dic' version 2.4.2 from 2011-04-26.

Automatic conversion script
Id: cif_fix_values 1891 2012-01-12 08:04:46Z andrius 
;
_cod_original_sg_symbol_H-M P-1
_cod_original_formula_sum 'C16 H19 Na1 Ni3 O21 S2'
_cod_database_code 7111401

loop_
_symmetry_equiv_pos_as_xyz
'x, y, z'
'-x, -y, -z'

loop_
_atom_site_label
_atom_site_type_symbol
_atom_site_fract_x
_atom_site_fract_y
_atom_site_fract_z
_atom_site_U_iso_or_equiv
_atom_site_adp_type
_atom_site_occupancy
_atom_site_symmetry_multiplicity
_atom_site_calc_flag
_atom_site_refinement_flags
Ni1 Ni 0.83359(4) 0.32953(3) 0.70160(3) 0.00846(9) Uani 1 1 d .
Ni2 Ni 0.62788(4) 0.35678(3) 0.51825(3) 0.00802(9) Uani 1 1 d .
Ni3 Ni 0.70039(4) 0.11460(3) 0.78541(3) 0.00855(9) Uani 1 1 d .
S1 S 0.72900(7) 0.46190(6) 0.27268(5) 0.01033(14) Uani 1 1 d .
S2 S 0.39947(7) 0.04415(6) 0.81110(5) 0.00971(14) Uani 1 1 d .
Na1 Na 0.44021(13) 0.24284(12) 0.97106(9) 0.0212(3) Uani 1 1 d .
O1 O 1.08890(19) -0.12295(17) 0.24432(15) 0.0097(4) Uani 1 1 d .
O2 O 0.9945(2) -0.07138(18) 0.39740(15) 0.0142(4) Uani 1 1 d .
O3 O 0.8091(2) 0.34273(18) -0.14101(15) 0.0132(4) Uani 1 1 d .
O4 O 0.6965(2) 0.19519(18) -0.08385(15) 0.0122(4) Uani 1 1 d .
O5 O 0.6566(2) 0.58371(18) 0.18694(16) 0.0175(4) Uani 1 1 d .
O6 O 0.8547(2) 0.46576(18) 0.33336(15) 0.0137(4) Uani 1 1 d .
O7 O 0.6256(2) 0.42434(18) 0.34759(15) 0.0127(4) Uani 1 1 d .
O8 O 0.3389(2) -0.17373(17) 0.49632(15) 0.0121(4) Uani 1 1 d .
O9 O 0.2905(2) -0.01707(17) 0.33076(15) 0.0117(4) Uani 1 1 d .
O10 O 0.2307(2) 0.46750(18) 0.35527(15) 0.0125(4) Uani 1 1 d .
O11 O 0.40128(19) 0.44433(17) 0.48457(15) 0.0092(4) Uani 1 1 d .
O12 O 0.4940(2) 0.11527(18) 0.83246(15) 0.0115(4) Uani 1 1 d .
O13 O 0.4676(2) -0.09991(18) 0.84972(15) 0.0146(4) Uani 1 1 d .
O14 O 0.2591(2) 0.09684(19) 0.85514(15) 0.0139(4) Uani 1 1 d .
O1W O 1.0446(2) 0.31927(19) 0.71535(17) 0.0161(4) Uani 1 1 d D
H1WA H 1.104(3) 0.258(3) 0.761(2) 0.019 Uiso 1 1 d D
H1WB H 1.079(3) 0.376(3) 0.698(3) 0.019 Uiso 1 1 d D
O2W O 0.8510(2) 0.31307(18) 0.53969(16) 0.0112(4) Uani 1 1 d D
H2WA H 0.884(3) 0.352(3) 0.492(2) 0.013 Uiso 1 1 d D
H2WB H 0.900(3) 0.2335(19) 0.549(3) 0.013 Uiso 1 1 d D
O3W O 0.7889(2) -0.05872(19) 0.91029(17) 0.0148(4) Uani 1 1 d D
H3WA H 0.796(4) -0.131(2) 0.906(3) 0.018 Uiso 1 1 d D
H3WB H 0.766(4) -0.046(3) 0.9689(19) 0.018 Uiso 1 1 d D
O4W O 0.1943(3) 0.3186(2) 1.0188(2) 0.0374(6) Uani 1 1 d .
O5W O 0.4273(4) 0.3812(4) 1.1253(4) 0.0821(12) Uani 1 1 d .
O6W O 0.0456(3) 0.4864(3) 1.1368(3) 0.0420(7) Uani 1 1 d D
H6WA H 0.087(4) 0.543(4) 1.135(4) 0.050 Uiso 1 1 d D
H6WB H 0.043(5) 0.447(4) 1.2041(19) 0.050 Uiso 1 1 d D
O1H O 0.6390(2) 0.30381(17) 0.68288(15) 0.0090(4) Uani 1 1 d D
H1OH H 0.574(3) 0.357(2) 0.700(3) 0.011 Uiso 1 1 d D
C1 C 0.9246(3) 0.0969(3) 0.2280(2) 0.0098(5) Uani 1 1 d .
C2 C 0.8884(3) 0.1191(3) 0.1162(2) 0.0106(5) Uani 1 1 d .
H2 H 0.9171 0.0480 0.0850 0.013 Uiso 1 1 calc R
C3 C 0.8091(3) 0.2477(3) 0.0508(2) 0.0101(5) Uani 1 1 d .
C4 C 0.7662(3) 0.3554(2) 0.0971(2) 0.0109(5) Uani 1 1 d .
H4 H 0.7173 0.4418 0.0536 0.013 Uiso 1 1 calc R
C5 C 0.7984(3) 0.3302(2) 0.2099(2) 0.0105(5) Uani 1 1 d .
C6 C 0.8755(3) 0.2027(3) 0.2763(2) 0.0112(5) Uani 1 1 d .
H6 H 0.8943 0.1879 0.3516 0.013 Uiso 1 1 calc R
C7 C 1.0081(3) -0.0415(3) 0.2965(2) 0.0111(5) Uani 1 1 d .
C8 C 0.7680(3) 0.2644(3) -0.0674(2) 0.0104(5) Uani 1 1 d .
C9 C 0.3177(3) 0.0444(3) 0.4955(2) 0.0101(5) Uani 1 1 d .
C10 C 0.3032(3) 0.1750(2) 0.4374(2) 0.0098(5) Uani 1 1 d .
H10 H 0.2791 0.2047 0.3616 0.012 Uiso 1 1 calc R
C11 C 0.3251(3) 0.2603(2) 0.4943(2) 0.0092(5) Uani 1 1 d .
C12 C 0.3564(3) 0.2176(2) 0.6083(2) 0.0100(5) Uani 1 1 d .
H12 H 0.3713 0.2744 0.6459 0.012 Uiso 1 1 calc R
C13 C 0.3653(3) 0.0890(3) 0.6658(2) 0.0098(5) Uani 1 1 d .
C14 C 0.3477(3) 0.0018(2) 0.6098(2) 0.0095(5) Uani 1 1 d .
H14 H 0.3559 -0.0844 0.6484 0.011 Uiso 1 1 calc R
C15 C 0.3134(3) -0.0568(3) 0.4348(2) 0.0104(5) Uani 1 1 d .
C16 C 0.3184(3) 0.4005(2) 0.4382(2) 0.0096(5) Uani 1 1 d .

loop_
_atom_site_aniso_label
_atom_site_aniso_U_11
_atom_site_aniso_U_22
_atom_site_aniso_U_33
_atom_site_aniso_U_23
_atom_site_aniso_U_13
_atom_site_aniso_U_12
Ni1 0.00985(17) 0.00735(16) 0.00738(17) -0.00074(12) -0.00092(12) -0.00297(13)
Ni2 0.00984(17) 0.00637(16) 0.00711(17) -0.00130(12) -0.00074(12) -0.00233(12)
Ni3 0.01066(17) 0.00773(16) 0.00727(17) -0.00172(13) -0.00001(12) -0.00349(13)
S1 0.0147(3) 0.0073(3) 0.0076(3) -0.0019(2) 0.0007(2) -0.0023(2)
S2 0.0111(3) 0.0092(3) 0.0083(3) -0.0011(2) -0.0005(2) -0.0040(2)
Na1 0.0232(6) 0.0215(6) 0.0134(6) 0.0033(5) -0.0020(5) -0.0072(5)
O1 0.0083(9) 0.0089(8) 0.0110(9) -0.0026(7) 0.0012(7) -0.0018(7)
O2 0.0163(10) 0.0111(9) 0.0105(9) -0.0012(8) 0.0001(8) -0.0002(8)
O3 0.0208(10) 0.0117(9) 0.0087(9) -0.0018(7) 0.0015(8) -0.0084(8)
O4 0.0148(10) 0.0137(9) 0.0104(9) -0.0046(8) 0.0007(7) -0.0068(8)
O5 0.0269(11) 0.0094(9) 0.0099(10) -0.0009(8) -0.0011(8) 0.0000(8)
O6 0.0188(10) 0.0140(9) 0.0105(9) -0.0035(8) 0.0018(8) -0.0085(8)
O7 0.0131(9) 0.0143(9) 0.0095(9) -0.0033(8) 0.0006(7) -0.0033(8)
O8 0.0171(10) 0.0087(9) 0.0113(9) -0.0030(7) 0.0006(8) -0.0052(8)
O9 0.0153(10) 0.0099(9) 0.0101(9) -0.0035(7) 0.0002(7) -0.0043(8)
O10 0.0171(10) 0.0094(9) 0.0098(9) 0.0003(7) -0.0043(8) -0.0052(8)
O11 0.0109(9) 0.0075(8) 0.0095(9) -0.0027(7) 0.0009(7) -0.0032(7)
O12 0.0132(9) 0.0127(9) 0.0097(9) -0.0035(7) -0.0007(7) -0.0055(8)
O13 0.0195(10) 0.0095(9) 0.0117(10) -0.0005(7) -0.0003(8) -0.0032(8)
O14 0.0130(10) 0.0166(9) 0.0108(9) -0.0013(8) 0.0015(7) -0.0053(8)
O1W 0.0125(10) 0.0121(10) 0.0213(11) 0.0017(8) -0.0027(8) -0.0056(8)
O2W 0.0121(9) 0.0077(9) 0.0113(10) -0.0008(8) 0.0027(7) -0.0019(7)
O3W 0.0190(10) 0.0112(9) 0.0119(10) -0.0019(8) 0.0018(8) -0.0035(8)
O4W 0.0519(17) 0.0186(12) 0.0394(15) -0.0075(11) 0.0248(13) -0.0108(11)
O5W 0.075(3) 0.054(2) 0.105(3) -0.010(2) -0.022(2) -0.015(2)
O6W 0.0487(17) 0.0460(17) 0.0552(19) -0.0319(15) 0.0266(15) -0.0335(14)
O1H 0.0093(9) 0.0077(8) 0.0099(9) -0.0039(7) 0.0005(7) -0.0019(7)
C1 0.0096(12) 0.0108(12) 0.0087(12) -0.0026(10) 0.0005(10) -0.0035(10)
C2 0.0099(12) 0.0093(12) 0.0132(13) -0.0046(10) 0.0019(10) -0.0031(10)
C3 0.0097(12) 0.0115(12) 0.0094(13) -0.0026(10) 0.0005(10) -0.0045(10)
C4 0.0131(13) 0.0067(12) 0.0103(13) -0.0007(10) 0.0009(10) -0.0016(10)
C5 0.0133(13) 0.0095(12) 0.0104(13) -0.0048(10) 0.0033(10) -0.0045(10)
C6 0.0117(13) 0.0128(12) 0.0080(13) -0.0026(10) -0.0001(10) -0.0034(10)
C7 0.0100(12) 0.0110(12) 0.0124(13) -0.0018(10) -0.0016(10) -0.0048(10)
C8 0.0102(12) 0.0091(12) 0.0101(13) -0.0043(10) 0.0007(10) -0.0002(10)
C9 0.0090(12) 0.0115(12) 0.0109(13) -0.0044(10) 0.0004(10) -0.0039(10)
C10 0.0093(12) 0.0102(12) 0.0094(12) -0.0029(10) 0.0003(10) -0.0028(10)
C11 0.0095(12) 0.0072(11) 0.0097(13) -0.0013(10) 0.0007(10) -0.0023(9)
C12 0.0094(12) 0.0094(12) 0.0114(13) -0.0044(10) -0.0002(10) -0.0024(10)
C13 0.0095(12) 0.0109(12) 0.0080(12) -0.0016(10) 0.0003(10) -0.0029(10)
C14 0.0096(12) 0.0068(11) 0.0110(13) -0.0016(10) 0.0007(10) -0.0022(9)
C15 0.0073(12) 0.0112(12) 0.0134(13) -0.0044(10) 0.0021(10) -0.0034(10)
C16 0.0098(12) 0.0085(12) 0.0099(13) -0.0024(10) 0.0025(10) -0.0025(10)

loop_
_atom_type_symbol
_atom_type_description
_atom_type_scat_dispersion_real
_atom_type_scat_dispersion_imag
_atom_type_scat_source
C C 0.0033 0.0016 'International Tables Vol C Tables 4.2.6.8 and 6.1.1.4'
H H 0.0000 0.0000 'International Tables Vol C Tables 4.2.6.8 and 6.1.1.4'
O O 0.0106 0.0060 'International Tables Vol C Tables 4.2.6.8 and 6.1.1.4'
Na Na 0.0362 0.0249 'International Tables Vol C Tables 4.2.6.8 and 6.1.1.4'
S S 0.1246 0.1234 'International Tables Vol C Tables 4.2.6.8 and 6.1.1.4'
Ni Ni 0.3393 1.1124 'International Tables Vol C Tables 4.2.6.8 and 6.1.1.4'

loop_
_geom_angle_atom_site_label_1
_geom_angle_atom_site_label_2
_geom_angle_atom_site_label_3
_geom_angle
_geom_angle_site_symmetry_1
_geom_angle_site_symmetry_3
O3 Ni1 O10 90.47(8) 1_556 2_666
O3 Ni1 O1W 90.84(8) 1_556 .
O10 Ni1 O1W 89.25(8) 2_666 .
O3 Ni1 O1H 94.45(8) 1_556 .
O10 Ni1 O1H 100.45(7) 2_666 .
O1W Ni1 O1H 168.88(8) . .
O3 Ni1 O1 91.11(7) 1_556 2_756
O10 Ni1 O1 176.49(7) 2_666 2_756
O1W Ni1 O1 87.60(7) . 2_756
O1H Ni1 O1 82.54(7) . 2_756
O3 Ni1 O2W 177.47(7) 1_556 .
O10 Ni1 O2W 90.46(7) 2_666 .
O1W Ni1 O2W 91.52(8) . .
O1H Ni1 O2W 83.06(7) . .
O1 Ni1 O2W 88.09(7) 2_756 .
O3 Ni1 Ni2 133.43(6) 1_556 .
O10 Ni1 Ni2 84.39(5) 2_666 .
O1W Ni1 Ni2 135.14(6) . .
O1H Ni1 Ni2 42.04(5) . .
O1 Ni1 Ni2 96.77(5) 2_756 .
O2W Ni1 Ni2 44.36(5) . .
O1H Ni2 O8 95.14(7) . 2_656
O1H Ni2 O2W 84.88(8) . .
O8 Ni2 O2W 90.93(8) 2_656 .
O1H Ni2 O7 174.71(7) . .
O8 Ni2 O7 89.17(8) 2_656 .
O2W Ni2 O7 92.01(7) . .
O1H Ni2 O11 99.20(7) . .
O8 Ni2 O11 100.54(7) 2_656 .
O2W Ni2 O11 167.37(7) . .
O7 Ni2 O11 82.97(7) . .
O1H Ni2 O11 90.93(7) . 2_666
O8 Ni2 O11 173.66(7) 2_656 2_666
O2W Ni2 O11 87.76(7) . 2_666
O7 Ni2 O11 84.67(7) . 2_666
O11 Ni2 O11 80.26(7) . 2_666
O1H Ni2 Ni1 43.52(5) . .
O8 Ni2 Ni1 107.72(6) 2_656 .
O2W Ni2 Ni1 44.81(5) . .
O7 Ni2 Ni1 132.03(5) . .
O11 Ni2 Ni1 133.82(5) . .
O11 Ni2 Ni1 75.56(5) 2_666 .
O9 Ni3 O1H 97.97(7) 2_656 .
O9 Ni3 O3W 93.50(8) 2_656 .
O1H Ni3 O3W 166.23(8) . .
O9 Ni3 O4 174.02(7) 2_656 1_556
O1H Ni3 O4 88.00(7) . 1_556
O3W Ni3 O4 80.62(8) . 1_556
O9 Ni3 O12 95.84(7) 2_656 .
O1H Ni3 O12 98.74(7) . .
O3W Ni3 O12 87.60(8) . .
O4 Ni3 O12 82.91(7) 1_556 .
O9 Ni3 O1 91.40(7) 2_656 2_756
O1H Ni3 O1 81.41(7) . 2_756
O3W Ni3 O1 90.74(7) . 2_756
O4 Ni3 O1 89.76(7) 1_556 2_756
O12 Ni3 O1 172.65(7) . 2_756
O5 S1 O7 111.48(12) . .
O5 S1 O6 113.25(11) . .
O7 S1 O6 111.90(11) . .
O5 S1 C5 108.15(12) . .
O7 S1 C5 104.96(11) . .
O6 S1 C5 106.57(12) . .
O13 S2 O14 113.59(11) . .
O13 S2 O12 113.23(11) . .
O14 S2 O12 108.93(11) . .
O13 S2 C13 108.16(12) . .
O14 S2 C13 106.74(12) . .
O12 S2 C13 105.68(11) . .
O5 Na1 O13 168.48(9) 2_666 2_657
O5 Na1 O4W 82.24(9) 2_666 .
O13 Na1 O4W 93.89(9) 2_657 .
O5 Na1 O12 80.58(7) 2_666 .
O13 Na1 O12 110.73(8) 2_657 .
O4W Na1 O12 117.56(9) . .
O5 Na1 O4 93.03(8) 2_666 1_556
O13 Na1 O4 89.58(7) 2_657 1_556
O4W Na1 O4 172.33(9) . 1_556
O12 Na1 O4 67.25(7) . 1_556
O5 Na1 O5W 101.10(10) 2_666 .
O13 Na1 O5W 67.38(10) 2_657 .
O4W Na1 O5W 71.80(11) . .
O12 Na1 O5W 170.63(11) . .
O4 Na1 O5W 103.40(10) 1_556 .
C7 O1 Ni1 126.40(15) . 2_756
C7 O1 Ni3 116.62(15) . 2_756
Ni1 O1 Ni3 93.32(7) 2_756 2_756
C8 O3 Ni1 124.05(17) . 1_554
C8 O4 Ni3 127.99(17) . 1_554
C8 O4 Na1 120.21(17) . 1_554
Ni3 O4 Na1 104.09(8) 1_554 1_554
S1 O5 Na1 170.05(13) . 2_666
S1 O7 Ni2 134.27(12) . .
C15 O8 Ni2 138.87(18) . 2_656
C15 O9 Ni3 132.45(16) . 2_656
C16 O10 Ni1 123.20(16) . 2_666
C16 O11 Ni2 126.55(16) . .
C16 O11 Ni2 128.97(16) . 2_666
Ni2 O11 Ni2 99.74(7) . 2_666
S2 O12 Ni3 133.68(12) . .
S2 O12 Na1 121.12(11) . .
Ni3 O12 Na1 104.52(8) . .
S2 O13 Na1 130.95(12) . 2_657
Ni2 O2W Ni1 90.83(7) . .
Ni2 O1H Ni3 127.14(9) . .
Ni2 O1H Ni1 94.44(7) . .
Ni3 O1H Ni1 96.47(8) . .
C2 C1 C6 119.8(2) . .
C2 C1 C7 119.5(2) . .
C6 C1 C7 120.5(2) . .
C1 C2 C3 120.5(2) . .
C4 C3 C2 120.1(2) . .
C4 C3 C8 121.9(2) . .
C2 C3 C8 118.0(2) . .
C5 C4 C3 118.5(2) . .
C6 C5 C4 122.0(2) . .
C6 C5 S1 118.7(2) . .
C4 C5 S1 119.20(19) . .
C5 C6 C1 119.0(2) . .
O2 C7 O1 124.8(2) . .
O2 C7 C1 119.0(2) . .
O1 C7 C1 116.2(2) . .
O4 C8 O3 125.9(3) . .
O4 C8 C3 115.6(2) . .
O3 C8 C3 118.5(2) . .
C14 C9 C10 120.2(2) . .
C14 C9 C15 118.7(2) . .
C10 C9 C15 120.9(2) . .
C11 C10 C9 119.4(2) . .
C12 C11 C10 120.4(2) . .
C12 C11 C16 116.3(2) . .
C10 C11 C16 123.3(2) . .
C11 C12 C13 119.5(2) . .
C14 C13 C12 120.6(2) . .
C14 C13 S2 122.60(19) . .
C12 C13 S2 116.8(2) . .
C13 C14 C9 119.7(2) . .
O9 C15 O8 127.6(2) . .
O9 C15 C9 117.7(2) . .
O8 C15 C9 114.6(2) . .
O10 C16 O11 124.8(2) . .
O10 C16 C11 119.2(2) . .
O11 C16 C11 116.0(2) . .

loop_
_geom_bond_atom_site_label_1
_geom_bond_atom_site_label_2
_geom_bond_distance
_geom_bond_site_symmetry_2
Ni1 O3 2.0340(19) 1_556
Ni1 O10 2.0439(18) 2_666
Ni1 O1W 2.045(2) .
Ni1 O1H 2.0552(18) .
Ni1 O1 2.0729(18) 2_756
Ni1 O2W 2.097(2) .
Ni1 Ni2 2.9756(7) .
Ni2 O1H 1.9986(19) .
Ni2 O8 2.0020(18) 2_656
Ni2 O2W 2.081(2) .
Ni2 O7 2.0846(19) .
Ni2 O11 2.0971(19) .
Ni2 O11 2.1177(18) 2_666
Ni3 O9 2.0216(19) 2_656
Ni3 O1H 2.0437(18) .
Ni3 O3W 2.058(2) .
Ni3 O4 2.0658(19) 1_556
Ni3 O12 2.1053(19) .
Ni3 O1 2.1303(18) 2_756
S1 O5 1.4476(19) .
S1 O7 1.4713(19) .
S1 O6 1.480(2) .
S1 C5 1.769(3) .
S2 O13 1.4511(19) .
S2 O14 1.466(2) .
S2 O12 1.4787(18) .
S2 C13 1.773(3) .
Na1 O5 2.316(2) 2_666
Na1 O13 2.374(2) 2_657
Na1 O4W 2.396(3) .
Na1 O12 2.469(2) .
Na1 O4 2.517(2) 1_556
Na1 O5W 2.754(4) .
O1 C7 1.298(3) .
O1 Ni1 2.0729(18) 2_756
O1 Ni3 2.1303(18) 2_756
O2 C7 1.247(3) .
O3 C8 1.263(3) .
O3 Ni1 2.0340(19) 1_554
O4 C8 1.261(3) .
O4 Ni3 2.0658(19) 1_554
O4 Na1 2.517(2) 1_554
O5 Na1 2.316(2) 2_666
O8 C15 1.267(3) .
O8 Ni2 2.0020(18) 2_656
O9 C15 1.267(3) .
O9 Ni3 2.0216(19) 2_656
O10 C16 1.250(3) .
O10 Ni1 2.0439(18) 2_666
O11 C16 1.295(3) .
O11 Ni2 2.1177(18) 2_666
O13 Na1 2.374(2) 2_657
C1 C2 1.394(4) .
C1 C6 1.399(4) .
C1 C7 1.495(3) .
C2 C3 1.400(4) .
C3 C4 1.400(4) .
C3 C8 1.496(4) .
C4 C5 1.395(4) .
C5 C6 1.391(4) .
C9 C14 1.395(4) .
C9 C10 1.402(3) .
C9 C15 1.528(4) .
C10 C11 1.401(4) .
C11 C12 1.393(4) .
C11 C16 1.512(3) .
C12 C13 1.396(3) .
C13 C14 1.393(4) .
